data_7228697
loop_
_publ_author_name
'Blesic, Marijana'
'Gilmore, Brendan F.'
'Holbrey, John D.'
'Jacquemin, Johan'
'Level, Gaelle'
'Nockemann, Peter'
'Stella, Lorenzo'

_publ_section_title
;
 An introduction to zwitterionic salts
;
_journal_name_full 'Green Chem.'
_journal_paper_doi 10.1039/C7GC01523B
_journal_year 2017
_chemical_formula_moiety '0.13(Br), 0.13(C11 H27 N2 O3 S), 0.13(H2 O), 0.03(H2 O2), 0.06(H0.77 O0.26)'
_chemical_formula_sum 'C H Br0 Cl0.02 N O S0.02'
_chemical_formula_weight 44.12
_chemical_name_systematic
;
 ? 
;
_space_group_crystal_system monoclinic
_space_group_IT_number 15
_space_group_name_Hall '-C 2yc'
_space_group_name_H-M_alt 'C 1 2/c 1'
_symmetry_space_group_name_Hall '-C 2yc'
_symmetry_space_group_name_H-M 'C 1 2/c 1'
_atom_sites_solution_hydrogens geom
_atom_sites_solution_primary dual
_atom_sites_solution_secondary difmap
_audit_creation_date 2017-05-22
_audit_creation_method
;
Olex2 1.2
(compiled 2017.03.28 svn.r3405 for OlexSys, GUI svn.r5335)
;
_audit_update_record
;
2017-05-22 deposited with the CCDC.
2017-06-21 downloaded from the CCDC.
;
_cell_angle_alpha 90.00
_cell_angle_beta 99.7000(10)
_cell_angle_gamma 90.00
_cell_formula_units_Z 62
_cell_length_a 24.0379(3)
_cell_length_b 8.61570(10)
_cell_length_c 16.3926(2)
_cell_measurement_temperature 293(2)
_cell_volume 3346.43(7)
_computing_molecular_graphics 'Olex2 (Dolomanov et al., 2009)'
_computing_publication_material 'Olex2 (Dolomanov et al., 2009)'
_computing_structure_refinement 'ShelXL (Sheldrick, 2015)'
_computing_structure_solution 'ShelXT (Sheldrick, 2015)'
_diffrn_ambient_temperature 293(2)
_diffrn_measured_fraction_theta_full 0.986
_diffrn_measured_fraction_theta_max 0.986
_diffrn_radiation_monochromator graphite
_diffrn_radiation_type CuK\a
_diffrn_radiation_wavelength 1.54184
_diffrn_reflns_av_R_equivalents 0.0432
_diffrn_reflns_av_unetI/netI 0.0167
_diffrn_reflns_limit_h_max 29
_diffrn_reflns_limit_h_min -29
_diffrn_reflns_limit_k_max 10
_diffrn_reflns_limit_k_min -10
_diffrn_reflns_limit_l_max 20
_diffrn_reflns_limit_l_min -20
_diffrn_reflns_number 30205
_diffrn_reflns_theta_full 73.39
_diffrn_reflns_theta_max 73.39
_diffrn_reflns_theta_min 5.46
_diffrn_source 'fine-focus sealed tube'
_exptl_absorpt_coefficient_mu 1.387
_exptl_crystal_colour 'clear colourless'
_exptl_crystal_colour_lustre clear
_exptl_crystal_colour_primary colourless
_exptl_crystal_density_diffrn 1.357
_exptl_crystal_density_method 'not measured'
_exptl_crystal_description block
_exptl_crystal_F_000 1397
_exptl_crystal_size_max 0.3
_exptl_crystal_size_mid 0.2
_exptl_crystal_size_min 0.2
_refine_diff_density_max 0.643
_refine_diff_density_min -0.610
_refine_diff_density_rms 0.077
_refine_ls_extinction_method none
_refine_ls_goodness_of_fit_ref 1.182
_refine_ls_hydrogen_treatment constr
_refine_ls_matrix_type full
_refine_ls_number_parameters 198
_refine_ls_number_reflns 3322
_refine_ls_number_restraints 0
_refine_ls_restrained_S_all 1.182
_refine_ls_R_factor_all 0.0326
_refine_ls_R_factor_gt 0.0326
_refine_ls_shift/su_max 0.001
_refine_ls_shift/su_mean 0.000
_refine_ls_structure_factor_coef Fsqd
_refine_ls_weighting_details 'calc w=1/[\s^2^(Fo^2^)+(0.0334P)^2^+11.1108P] where P=(Fo^2^+2Fc^2^)/3'
_refine_ls_weighting_scheme calc
_refine_ls_wR_factor_gt 0.0809
_refine_ls_wR_factor_ref 0.0809
_reflns_number_gt 3319
_reflns_number_total 3322
_reflns_threshold_expression >2sigma(I)
_cod_data_source_file c7gc01523b2.cif
_cod_data_source_block exp_327pia1
_cod_database_code 7228697
_olex2_refinement_description
;
1. Fixed Uiso
 At 1.2 times of:
  All C(H,H) groups
 At 1.5 times of:
  All C(H,H,H) groups, All O(H) groups, All O(H,H) groups
2. Others
 Fixed Sof: H00(0.5)
3.a Free rotating group:
 O003(H00Z,H), O00(H00), O1(H1)
3.b Secondary CH2 refined with riding coordinates:
 C00A(H00A,H00B), C00B(H00C,H00D), C00C(H00E,H00F), C00D(H00G,H00H), C00F(H00L,
 H00M), C00G(H00N,H00O)
3.c Idealised Me refined as rotating group:
 C00E(H00I,H00J,H00K), C00H(H00P,H00Q,H00R), C00I(H00S,H00T,H00U), C00J(H00V,
 H00W,H00X), C00K(H00Y,HA,HB)
;
_olex2_submission_special_instructions 'No special instructions were received'

loop_
_space_group_symop_id
_space_group_symop_operation_xyz
1 'x, y, z'
2 '-x, y, -z+1/2'
3 'x+1/2, y+1/2, z'
4 '-x+1/2, y+1/2, -z+1/2'
5 '-x, -y, -z'
6 'x, -y, z-1/2'
7 '-x+1/2, -y+1/2, -z'
8 'x+1/2, -y+1/2, z-1/2'

loop_
_atom_site_label
_atom_site_type_symbol
_atom_site_fract_x
_atom_site_fract_y
_atom_site_fract_z
_atom_site_U_iso_or_equiv
_atom_site_adp_type
_atom_site_occupancy
_atom_site_calc_flag
_atom_site_site_symmetry_order
_atom_site_refinement_flags_posn
_atom_site_refinement_flags_adp
_atom_site_refinement_flags_occupancy
Br01 Br 0.444656(10) 0.82669(3) 0.415655(14) 0.01617(9) Uani 1 d 1 . . .
S002 S 0.26540(2) 0.50440(6) 0.16432(3) 0.01201(13) Uani 1 d 1 . . .
O003 O 0.42307(7) 0.6004(2) 0.25169(11) 0.0216(4) Uani 1 d 1 . . .
H00Z H 0.3883 0.5762 0.2454 0.032 Uiso 1 d 1 G . .
H H 0.4314 0.6582 0.2940 0.032 Uiso 1 d 1 G . .
O7 O 0.24393(7) 0.65118(19) 0.12736(10) 0.0161(3) Uani 1 d 1 . . .
O005 O 0.31158(7) 0.5267(2) 0.23392(11) 0.0219(4) Uani 1 d 1 . . .
O006 O 0.27933(8) 0.3946(2) 0.10330(11) 0.0218(4) Uani 1 d 1 . . .
N007 N 0.11244(8) 0.1066(2) 0.51070(11) 0.0121(4) Uani 1 d 1 . . .
N008 N 0.13087(8) 0.4853(2) 0.39094(12) 0.0138(4) Uani 1 d 1 . . .
O00 O 0.5000 0.3608(4) 0.2500 0.0403(8) Uani 1 d 2 S T P
H00 H 0.4732 0.4253 0.2492 0.060 Uiso 0.50 d 1 G . .
C00A C 0.10046(10) 0.3610(3) 0.43183(15) 0.0145(5) Uani 1 d 1 . . .
H00A H 0.0742 0.3070 0.3899 0.017 Uiso 1 calc 1 R . .
H00B H 0.0789 0.4094 0.4699 0.017 Uiso 1 calc 1 R . .
C00B C 0.19464(9) 0.5128(3) 0.28013(14) 0.0125(4) Uani 1 d 1 . . .
H00C H 0.2280 0.5348 0.3206 0.015 Uiso 1 calc 1 R . .
H00D H 0.1772 0.6103 0.2603 0.015 Uiso 1 calc 1 R . .
C00C C 0.07003(10) 0.1547(3) 0.56507(15) 0.0158(5) Uani 1 d 1 . . .
H00E H 0.0397 0.2119 0.5315 0.019 Uiso 1 calc 1 R . .
H00F H 0.0537 0.0619 0.5849 0.019 Uiso 1 calc 1 R . .
C00D C 0.14172(9) 0.2437(3) 0.47900(14) 0.0124(4) Uani 1 d 1 . . .
H00G H 0.1668 0.2065 0.4427 0.015 Uiso 1 calc 1 R . .
H00H H 0.1646 0.2956 0.5255 0.015 Uiso 1 calc 1 R . .
C00E C 0.15780(10) 0.0069(3) 0.55890(15) 0.0158(5) Uani 1 d 1 . . .
H00I H 0.1793 0.0672 0.6024 0.024 Uiso 1 calc 1 GR . .
H00J H 0.1823 -0.0307 0.5227 0.024 Uiso 1 calc 1 GR . .
H00K H 0.1408 -0.0794 0.5824 0.024 Uiso 1 calc 1 GR . .
C00F C 0.21020(10) 0.4186(3) 0.20810(14) 0.0135(4) Uani 1 d 1 . . .
H00L H 0.1771 0.4083 0.1655 0.016 Uiso 1 calc 1 R . .
H00M H 0.2216 0.3152 0.2276 0.016 Uiso 1 calc 1 R . .
C00G C 0.15351(10) 0.4142(3) 0.31839(14) 0.0134(4) Uani 1 d 1 . . .
H00N H 0.1720 0.3172 0.3366 0.016 Uiso 1 calc 1 R . .
H00O H 0.1217 0.3894 0.2756 0.016 Uiso 1 calc 1 R . .
C00H C 0.08193(11) 0.0118(3) 0.44011(15) 0.0197(5) Uani 1 d 1 . . .
H00P H 0.0669 -0.0801 0.4614 0.030 Uiso 1 calc 1 GR . .
H00Q H 0.1077 -0.0169 0.4039 0.030 Uiso 1 calc 1 GR . .
H00R H 0.0516 0.0719 0.4099 0.030 Uiso 1 calc 1 GR . .
C00I C 0.09441(11) 0.2532(3) 0.63859(15) 0.0193(5) Uani 1 d 1 . . .
H00S H 0.1096 0.3471 0.6197 0.029 Uiso 1 calc 1 GR . .
H00T H 0.1239 0.1968 0.6730 0.029 Uiso 1 calc 1 GR . .
H00U H 0.0653 0.2783 0.6699 0.029 Uiso 1 calc 1 GR . .
C00J C 0.17659(11) 0.5576(3) 0.45281(15) 0.0206(5) Uani 1 d 1 . . .
H00V H 0.1616 0.5859 0.5015 0.031 Uiso 1 calc 1 GR . .
H00W H 0.1906 0.6486 0.4292 0.031 Uiso 1 calc 1 GR . .
H00X H 0.2068 0.4846 0.4674 0.031 Uiso 1 calc 1 GR . .
C00K C 0.08768(12) 0.6073(3) 0.35946(17) 0.0259(6) Uani 1 d 1 . . .
H00Y H 0.0579 0.5613 0.3205 0.039 Uiso 1 calc 1 GR . .
HA H 0.1053 0.6884 0.3328 0.039 Uiso 1 calc 1 GR . .
HB H 0.0723 0.6498 0.4050 0.039 Uiso 1 calc 1 GR . .
O1 O 0.0000 0.4298(15) 0.2500 0.031(4) Uani 0.259(13) d 2 S T P
H1 H -0.0168 0.3854 0.2853 0.047 Uiso 0.39(8) d 1 G . .

loop_
_atom_site_aniso_label
_atom_site_aniso_U_11
_atom_site_aniso_U_22
_atom_site_aniso_U_33
_atom_site_aniso_U_23
_atom_site_aniso_U_13
_atom_site_aniso_U_12
Br01 0.01605(14) 0.01375(15) 0.01936(14) -0.00007(9) 0.00480(9) -0.00020(8)
S002 0.0135(3) 0.0102(3) 0.0142(3) 0.0014(2) 0.0078(2) 0.00072(19)
O003 0.0186(8) 0.0218(10) 0.0252(9) -0.0043(7) 0.0058(7) 0.0002(7)
O7 0.0193(8) 0.0113(8) 0.0188(8) 0.0033(6) 0.0069(7) -0.0004(6)
O005 0.0144(8) 0.0314(10) 0.0199(9) 0.0053(8) 0.0028(7) -0.0014(7)
O006 0.0305(9) 0.0152(9) 0.0247(9) -0.0009(7) 0.0188(8) 0.0039(7)
N007 0.0144(9) 0.0095(9) 0.0131(9) 0.0029(7) 0.0045(7) -0.0018(7)
N008 0.0198(10) 0.0083(9) 0.0161(9) 0.0035(7) 0.0110(8) 0.0023(8)
O00 0.0296(16) 0.0201(15) 0.078(2) 0.000 0.0294(16) 0.000
C00A 0.0154(11) 0.0124(11) 0.0186(11) 0.0058(9) 0.0107(9) 0.0018(9)
C00B 0.0148(10) 0.0103(11) 0.0140(10) 0.0006(8) 0.0070(8) -0.0004(8)
C00C 0.0147(11) 0.0167(12) 0.0177(11) 0.0069(9) 0.0079(9) -0.0008(9)
C00D 0.0127(10) 0.0111(11) 0.0148(10) 0.0046(8) 0.0064(8) -0.0024(8)
C00E 0.0171(11) 0.0129(11) 0.0183(11) 0.0055(9) 0.0057(9) 0.0029(9)
C00F 0.0176(11) 0.0091(11) 0.0158(10) -0.0001(8) 0.0088(9) -0.0017(9)
C00G 0.0182(11) 0.0105(11) 0.0140(10) -0.0005(8) 0.0102(9) 0.0006(9)
C00H 0.0268(13) 0.0148(12) 0.0168(11) 0.0002(9) 0.0022(10) -0.0076(10)
C00I 0.0261(12) 0.0158(12) 0.0186(11) 0.0026(10) 0.0113(10) 0.0016(10)
C00J 0.0340(14) 0.0136(12) 0.0168(11) -0.0027(9) 0.0115(10) -0.0095(10)
C00K 0.0355(15) 0.0182(13) 0.0293(13) 0.0128(11) 0.0209(12) 0.0154(11)
O1 0.031(7) 0.040(8) 0.026(6) 0.000 0.015(5) 0.000

loop_
_atom_type_symbol
_atom_type_description
_atom_type_scat_dispersion_real
_atom_type_scat_dispersion_imag
_atom_type_scat_source
C C 0.0181 0.0091 'International Tables Vol C Tables 4.2.6.8 and 6.1.1.4'
H H 0.0000 0.0000 'International Tables Vol C Tables 4.2.6.8 and 6.1.1.4'
N N 0.0311 0.0180 'International Tables Vol C Tables 4.2.6.8 and 6.1.1.4'
O O 0.0492 0.0322 'International Tables Vol C Tables 4.2.6.8 and 6.1.1.4'
Br Br -0.6763 1.2805 'International Tables Vol C Tables 4.2.6.8 and 6.1.1.4'
S S 0.3331 0.5567 'International Tables Vol C Tables 4.2.6.8 and 6.1.1.4'
Cl Cl 0.3639 0.7018 'International Tables Vol C Tables 4.2.6.8 and 6.1.1.4'

loop_
_geom_angle_atom_site_label_1
_geom_angle_atom_site_label_2
_geom_angle_atom_site_label_3
_geom_angle
O7 S002 O005 112.24(11)
O7 S002 C00F 107.05(11)
O005 S002 C00F 105.08(11)
O006 S002 O7 112.60(10)
O006 S002 O005 112.86(11)
O006 S002 C00F 106.35(11)
H00Z O003 H 109.5
C00D N007 C00C 112.68(18)
C00E N007 C00C 110.25(17)
C00E N007 C00D 106.77(17)
C00H N007 C00C 108.12(18)
C00H N007 C00D 110.81(17)
C00H N007 C00E 108.13(19)
C00A N008 C00G 108.94(17)
C00J N008 C00A 110.34(18)
C00J N008 C00G 112.27(18)
C00J N008 C00K 109.0(2)
C00K N008 C00A 106.78(18)
C00K N008 C00G 109.31(18)
N008 C00A H00A 109.3
N008 C00A H00B 109.3
N008 C00A C00D 111.72(18)
H00A C00A H00B 107.9
C00D C00A H00A 109.3
C00D C00A H00B 109.3
H00C C00B H00D 108.6
C00F C00B H00C 110.4
C00F C00B H00D 110.4
C00G C00B H00C 110.4
C00G C00B H00D 110.4
C00G C00B C00F 106.44(18)
N007 C00C H00E 108.7
N007 C00C H00F 108.7
H00E C00C H00F 107.6
C00I C00C N007 114.38(19)
C00I C00C H00E 108.7
C00I C00C H00F 108.7
N007 C00D C00A 112.94(18)
N007 C00D H00G 109.0
N007 C00D H00H 109.0
C00A C00D H00G 109.0
C00A C00D H00H 109.0
H00G C00D H00H 107.8
N007 C00E H00I 109.5
N007 C00E H00J 109.5
N007 C00E H00K 109.5
H00I C00E H00J 109.5
H00I C00E H00K 109.5
H00J C00E H00K 109.5
S002 C00F H00L 109.0
S002 C00F H00M 109.0
C00B C00F S002 112.84(16)
C00B C00F H00L 109.0
C00B C00F H00M 109.0
H00L C00F H00M 107.8
N008 C00G H00N 108.2
N008 C00G H00O 108.2
C00B C00G N008 116.26(19)
C00B C00G H00N 108.2
C00B C00G H00O 108.2
H00N C00G H00O 107.4
N007 C00H H00P 109.5
N007 C00H H00Q 109.5
N007 C00H H00R 109.5
H00P C00H H00Q 109.5
H00P C00H H00R 109.5
H00Q C00H H00R 109.5
C00C C00I H00S 109.5
C00C C00I H00T 109.5
C00C C00I H00U 109.5
H00S C00I H00T 109.5
H00S C00I H00U 109.5
H00T C00I H00U 109.5
N008 C00J H00V 109.5
N008 C00J H00W 109.5
N008 C00J H00X 109.5
H00V C00J H00W 109.5
H00V C00J H00X 109.5
H00W C00J H00X 109.5
N008 C00K H00Y 109.5
N008 C00K HA 109.5
N008 C00K HB 109.5
H00Y C00K HA 109.5
H00Y C00K HB 109.5
HA C00K HB 109.5

loop_
_geom_bond_atom_site_label_1
_geom_bond_atom_site_label_2
_geom_bond_distance
S002 O7 1.4585(17)
S002 O005 1.4642(18)
S002 O006 1.4564(18)
S002 C00F 1.773(2)
O003 H00Z 0.8499
O003 H 0.8503
N007 C00C 1.520(3)
N007 C00D 1.512(3)
N007 C00E 1.503(3)
N007 C00H 1.502(3)
N008 C00A 1.515(3)
N008 C00G 1.518(3)
N008 C00J 1.500(3)
N008 C00K 1.506(3)
O00 H00 0.8500
C00A H00A 0.9700
C00A H00B 0.9700
C00A C00D 1.531(3)
C00B H00C 0.9700
C00B H00D 0.9700
C00B C00F 1.530(3)
C00B C00G 1.517(3)
C00C H00E 0.9700
C00C H00F 0.9700
C00C C00I 1.509(3)
C00D H00G 0.9700
C00D H00H 0.9700
C00E H00I 0.9600
C00E H00J 0.9600
C00E H00K 0.9600
C00F H00L 0.9700
C00F H00M 0.9700
C00G H00N 0.9700
C00G H00O 0.9700
C00H H00P 0.9600
C00H H00Q 0.9600
C00H H00R 0.9600
C00I H00S 0.9600
C00I H00T 0.9600
C00I H00U 0.9600
C00J H00V 0.9600
C00J H00W 0.9600
C00J H00X 0.9600
C00K H00Y 0.9600
C00K HA 0.9600
C00K HB 0.9600
O1 H1 0.8501

loop_
_geom_torsion_atom_site_label_1
_geom_torsion_atom_site_label_2
_geom_torsion_atom_site_label_3
_geom_torsion_atom_site_label_4
_geom_torsion
O7 S002 C00F C00B -65.27(19)
O005 S002 C00F C00B 54.24(19)
O006 S002 C00F C00B 174.13(16)
N008 C00A C00D N007 -172.23(18)
C00A N008 C00G C00B -168.66(19)
C00C N007 C00D C00A -56.0(2)
C00D N007 C00C C00I -56.4(2)
C00E N007 C00C C00I 62.8(2)
C00E N007 C00D C00A -177.17(19)
C00F C00B C00G N008 -178.84(19)
C00G N008 C00A C00D 71.6(2)
C00G C00B C00F S002 -172.01(16)
C00H N007 C00C C00I -179.2(2)
C00H N007 C00D C00A 65.3(2)
C00J N008 C00A C00D -52.1(2)
C00J N008 C00G C00B -46.1(3)
C00K N008 C00A C00D -170.5(2)
C00K N008 C00G C00B 75.0(3)
